data_2202517
loop_
_publ_author_name
'M. Iqbal Choudhary'
'Shamsher Ali'
'Shazia Anjum'
'Azhar Abdul Rahman'
'Hoong-Kun Fun'
Atta-ur-Rahman

_publ_section_title
;
 4,4,14-Trimethyl-3\a,20-bis(methylamino)-9,19-cyclo-5\a-pregnan-16-ol
;
_journal_issue 11
_journal_name_full 'Acta Crystallographica Section E'
_journal_page_first o1751
_journal_page_last o1753
_journal_paper_doi 10.1107/S1600536803022499
_journal_volume 59
_journal_year 2003
_chemical_formula_iupac 'C26 H46 N2 O'
_chemical_formula_moiety 'C26 H46 N2 O'
_chemical_formula_sum 'C26 H46 N2 O'
_chemical_formula_weight 402.65
_chemical_melting_point 480(3)
_chemical_name_common 'Cyclovirobuxine D'
_chemical_name_systematic
;
4,4,14-Trimethyl-3\a,20-bis(methylamino)-9,19-cyclo-5\a-pregnan-16-ol
;
_space_group_IT_number 4
_symmetry_cell_setting monoclinic
_symmetry_space_group_name_Hall 'P 2yb'
_symmetry_space_group_name_H-M 'P 1 21 1'
_atom_sites_solution_hydrogens geom
_atom_sites_solution_primary direct
_atom_sites_solution_secondary difmap
_audit_creation_method SHELXL-97
_cell_angle_alpha 90.00
_cell_angle_beta 104.032(4)
_cell_angle_gamma 90.00
_cell_formula_units_Z 2
_cell_length_a 13.410(3)
_cell_length_b 6.7225(13)
_cell_length_c 13.946(3)
_cell_measurement_reflns_used 8359
_cell_measurement_temperature 293(2)
_cell_measurement_theta_max 25.0
_cell_measurement_theta_min 1.5
_cell_volume 1219.7(4)
_computing_cell_refinement 'SAINT (Siemens, 1996)'
_computing_data_collection 'SMART (Siemens, 1996)'
_computing_data_reduction SAINT
_computing_molecular_graphics SHELXTL
_computing_publication_material
;
SHELXTL, PARST (Nardelli, 1995) and PLATON (Spek, 1990)
;
_computing_structure_refinement SHELXTL
_computing_structure_solution 'SHELXTL (Sheldrick, 1997)'
_diffrn_ambient_temperature 293(2)
_diffrn_detector_area_resol_mean 8.33
_diffrn_measured_fraction_theta_full 0.999
_diffrn_measured_fraction_theta_max 0.999
_diffrn_measurement_device_type 'Siemens SMART CCD area-detector'
_diffrn_measurement_method \w
_diffrn_radiation_monochromator graphite
_diffrn_radiation_source 'fine-focus sealed tube'
_diffrn_radiation_type MoK\a
_diffrn_radiation_wavelength 0.71073
_diffrn_reflns_av_R_equivalents 0.0262
_diffrn_reflns_av_sigmaI/netI 0.1782
_diffrn_reflns_limit_h_max 15
_diffrn_reflns_limit_h_min -14
_diffrn_reflns_limit_k_max 7
_diffrn_reflns_limit_k_min -7
_diffrn_reflns_limit_l_max 16
_diffrn_reflns_limit_l_min -16
_diffrn_reflns_number 6796
_diffrn_reflns_theta_full 25.00
_diffrn_reflns_theta_max 25.00
_diffrn_reflns_theta_min 1.51
_diffrn_standards_decay_% 0
_diffrn_standards_number 0
_exptl_absorpt_coefficient_mu 0.065
_exptl_absorpt_correction_T_max 0.9877
_exptl_absorpt_correction_T_min 0.9630
_exptl_absorpt_correction_type multi-scan
_exptl_absorpt_process_details '(SABABS; Sheldrick, 1996)'
_exptl_crystal_colour colourless
_exptl_crystal_density_diffrn 1.096
_exptl_crystal_density_method 'not measured'
_exptl_crystal_description plate
_exptl_crystal_F_000 448
_exptl_crystal_size_max 0.58
_exptl_crystal_size_mid 0.27
_exptl_crystal_size_min 0.19
_refine_diff_density_max 0.146
_refine_diff_density_min -0.150
_refine_ls_extinction_method none
_refine_ls_goodness_of_fit_ref 1.034
_refine_ls_hydrogen_treatment mixed
_refine_ls_matrix_type full
_refine_ls_number_parameters 263
_refine_ls_number_reflns 2333
_refine_ls_number_restraints 0
_refine_ls_restrained_S_all 1.034
_refine_ls_R_factor_all 0.0800
_refine_ls_R_factor_gt 0.0641
_refine_ls_shift/su_max 0.001
_refine_ls_shift/su_mean 0.000
_refine_ls_structure_factor_coef Fsqd
_refine_ls_weighting_details 'calc w = 1/[\s^2^(Fo^2^)+0.1417P] where P = (Fo^2^+2Fc^2^)/3'
_refine_ls_weighting_scheme calc
_refine_ls_wR_factor_gt 0.1771
_refine_ls_wR_factor_ref 0.1919
_reflns_number_gt 2925
_reflns_number_total 4093
_reflns_threshold_expression I>2\s(I)
_cod_data_source_file ci6287.cif
_cod_data_source_block I
_cod_depositor_comments
;
The following automatic conversions were performed:

'_chemical_melting_point' value '478-483 K' was changed to '480(3)' -
the average value was taken and precision was estimated.

Automatic conversion script
Id: cif_fix_values 1646 2011-03-28 12:23:43Z adriana 

The following automatic conversions were performed:

'_chemical_melting_point' value '478-483 K' was changed to '480(3)' -
the average value was taken and precision was estimated.

Automatic conversion script
Id: cif_fix_values 1715 2011-07-08 13:25:40Z adriana 
;
_cod_original_cell_volume 1219.6(4)
_cod_original_sg_symbol_H-M 'P 21'
_cod_database_code 2202517
_cod_database_fobs_code 2202517

loop_
_symmetry_equiv_pos_as_xyz
'x, y, z'
'-x, y+1/2, -z'

loop_
_atom_site_label
_atom_site_fract_x
_atom_site_fract_y
_atom_site_fract_z
_atom_site_U_iso_or_equiv
_atom_site_adp_type
_atom_site_calc_flag
_atom_site_refinement_flags
_atom_site_occupancy
_atom_site_disorder_assembly
_atom_site_disorder_group
_atom_site_type_symbol
N1 0.1306(4) 0.6352(8) 0.4965(4) 0.1131(15) Uani d . 1 . . N
H1N 0.0934 0.6081 0.5407 0.136 Uiso d R 1 . . H
N2 0.9700(3) 0.4485(8) 1.1314(3) 0.0936(12) Uani d . 1 . . N
H2N 0.9957 0.3792 1.0869 0.112 Uiso d R 1 . . H
O1 0.9581(2) 0.3189(7) 0.9244(3) 0.1019(11) Uani d . 1 . . O
H1O 0.9593 0.4321 0.9027 0.153 Uiso calc R 1 . . H
C1 0.3660(4) 0.7670(8) 0.7026(4) 0.0885(13) Uani d . 1 . . C
H1A 0.3983 0.8574 0.6651 0.106 Uiso calc R 1 . . H
H1B 0.3720 0.8241 0.7676 0.106 Uiso calc R 1 . . H
C2 0.2545(4) 0.7430(8) 0.6514(4) 0.0946(14) Uani d . 1 . . C
H2A 0.2218 0.8726 0.6442 0.113 Uiso calc R 1 . . H
H2B 0.2214 0.6618 0.6922 0.113 Uiso calc R 1 . . H
C3 0.2389(4) 0.6475(8) 0.5504(4) 0.0906(14) Uani d . 1 . . C
H3 0.2726 0.7347 0.5115 0.109 Uiso calc R 1 . . H
C4 0.2926(4) 0.4462(8) 0.5557(3) 0.0851(13) Uani d . 1 . . C
C5 0.4068(3) 0.4753(7) 0.6101(3) 0.0764(11) Uani d . 1 . . C
H5 0.4325 0.5757 0.5711 0.092 Uiso calc R 1 . . H
C6 0.4759(4) 0.2979(10) 0.6113(4) 0.0973(15) Uani d . 1 . . C
H6A 0.4727 0.2563 0.5440 0.117 Uiso calc R 1 . . H
H6B 0.4524 0.1882 0.6454 0.117 Uiso calc R 1 . . H
C7 0.5855(4) 0.3489(10) 0.6627(4) 0.0982(16) Uani d . 1 . . C
H7A 0.6058 0.4690 0.6339 0.118 Uiso calc R 1 . . H
H7B 0.6305 0.2421 0.6527 0.118 Uiso calc R 1 . . H
C8 0.5971(3) 0.3801(6) 0.7728(3) 0.0737(11) Uani d . 1 . . C
H8 0.5779 0.2536 0.7982 0.088 Uiso calc R 1 . . H
C9 0.5183(3) 0.5366(6) 0.7918(3) 0.0697(11) Uani d . 1 . . C
C10 0.4200(3) 0.5702(7) 0.7126(3) 0.0708(11) Uani d . 1 . . C
C11 0.5633(4) 0.7153(7) 0.8552(4) 0.0878(13) Uani d . 1 . . C
H11A 0.5092 0.7737 0.8813 0.105 Uiso calc R 1 . . H
H11B 0.5831 0.8136 0.8124 0.105 Uiso calc R 1 . . H
C12 0.6561(4) 0.6770(8) 0.9421(4) 0.0866(13) Uani d . 1 . . C
H12A 0.7069 0.7800 0.9425 0.104 Uiso calc R 1 . . H
H12B 0.6341 0.6881 1.0032 0.104 Uiso calc R 1 . . H
C13 0.7070(3) 0.4759(7) 0.9400(3) 0.0689(11) Uani d . 1 . . C
C14 0.7058(3) 0.4231(6) 0.8312(3) 0.0724(11) Uani d . 1 . . C
C15 0.7765(4) 0.2446(9) 0.8441(4) 0.0897(14) Uani d . 1 . . C
H15A 0.8077 0.2327 0.7885 0.108 Uiso calc R 1 . . H
H15B 0.7385 0.1236 0.8487 0.108 Uiso calc R 1 . . H
C16 0.8595(3) 0.2794(8) 0.9405(3) 0.0833(13) Uani d . 1 . . C
H16 0.8635 0.1627 0.9833 0.100 Uiso calc R 1 . . H
C17 0.8232(3) 0.4600(8) 0.9906(3) 0.0762(11) Uani d . 1 . . C
H17 0.8563 0.5774 0.9705 0.091 Uiso calc R 1 . . H
C18 0.6469(4) 0.3219(9) 0.9849(3) 0.0900(14) Uani d . 1 . . C
H18A 0.5749 0.3328 0.9538 0.135 Uiso calc R 1 . . H
H18B 0.6577 0.3459 1.0545 0.135 Uiso calc R 1 . . H
H18C 0.6704 0.1906 0.9745 0.135 Uiso calc R 1 . . H
C19 0.4184(3) 0.4480(9) 0.8016(3) 0.0819(12) Uani d . 1 . . C
H19A 0.4096 0.3054 0.7929 0.098 Uiso calc R 1 . . H
H19B 0.3863 0.5052 0.8505 0.098 Uiso calc R 1 . . H
C20 0.8564(3) 0.4502(10) 1.1027(3) 0.0870(13) Uani d . 1 . . C
H20 0.8302 0.3275 1.1255 0.104 Uiso calc R 1 . . H
C21 0.8213(4) 0.6266(12) 1.1533(4) 0.115(2) Uani d . 1 . . C
H21A 0.8565 0.6268 1.2220 0.173 Uiso calc R 1 . . H
H21B 0.7486 0.6177 1.1470 0.173 Uiso calc R 1 . . H
H21C 0.8366 0.7473 1.1229 0.173 Uiso calc R 1 . . H
C22 0.7558(4) 0.5897(10) 0.7820(4) 0.0958(15) Uani d . 1 . . C
H22A 0.7653 0.5435 0.7197 0.144 Uiso calc R 1 . . H
H22B 0.8212 0.6245 0.8244 0.144 Uiso calc R 1 . . H
H22C 0.7119 0.7045 0.7716 0.144 Uiso calc R 1 . . H
C23 0.0893(5) 0.8103(13) 0.4440(7) 0.153(3) Uani d . 1 . . C
H23A 0.0218 0.7828 0.4040 0.229 Uiso calc R 1 . . H
H23B 0.1330 0.8521 0.4025 0.229 Uiso calc R 1 . . H
H23C 0.0854 0.9141 0.4902 0.229 Uiso calc R 1 . . H
C24 1.0121(4) 0.3731(12) 1.2310(4) 0.121(2) Uani d . 1 . . C
H24A 1.0855 0.3620 1.2427 0.182 Uiso calc R 1 . . H
H24B 0.9833 0.2446 1.2377 0.182 Uiso calc R 1 . . H
H24C 0.9954 0.4631 1.2782 0.182 Uiso calc R 1 . . H
C25 0.2852(5) 0.3740(13) 0.4504(4) 0.125(2) Uani d . 1 . . C
H25A 0.2143 0.3693 0.4148 0.188 Uiso calc R 1 . . H
H25B 0.3147 0.2436 0.4523 0.188 Uiso calc R 1 . . H
H25C 0.3219 0.4640 0.4178 0.188 Uiso calc R 1 . . H
C26 0.2390(4) 0.2943(9) 0.6076(5) 0.1146(19) Uani d . 1 . . C
H26A 0.1668 0.2928 0.5766 0.172 Uiso calc R 1 . . H
H26B 0.2491 0.3300 0.6759 0.172 Uiso calc R 1 . . H
H26C 0.2674 0.1647 0.6028 0.172 Uiso calc R 1 . . H

loop_
_atom_site_aniso_label
_atom_site_aniso_U_11
_atom_site_aniso_U_22
_atom_site_aniso_U_33
_atom_site_aniso_U_12
_atom_site_aniso_U_13
_atom_site_aniso_U_23
N1 0.089(3) 0.105(4) 0.139(4) -0.012(3) 0.016(3) 0.009(3)
N2 0.082(2) 0.118(3) 0.086(3) 0.004(3) 0.0318(19) -0.005(3)
O1 0.087(2) 0.126(3) 0.106(2) 0.003(2) 0.0475(17) -0.006(2)
C1 0.093(3) 0.072(3) 0.096(3) 0.009(3) 0.015(2) -0.002(2)
C2 0.099(4) 0.076(3) 0.107(4) 0.009(3) 0.021(3) -0.002(3)
C3 0.087(3) 0.078(3) 0.105(4) -0.010(3) 0.022(3) 0.010(3)
C4 0.097(3) 0.073(3) 0.089(3) -0.015(3) 0.031(2) 0.000(3)
C5 0.086(3) 0.069(3) 0.079(3) -0.005(2) 0.032(2) 0.000(2)
C6 0.100(4) 0.107(4) 0.089(3) 0.007(3) 0.030(3) -0.028(3)
C7 0.094(3) 0.116(4) 0.092(3) 0.012(3) 0.037(3) -0.026(3)
C8 0.089(3) 0.063(2) 0.080(3) 0.001(2) 0.042(2) -0.0070(19)
C9 0.080(3) 0.061(2) 0.076(2) 0.0038(19) 0.036(2) 0.0024(19)
C10 0.080(3) 0.058(2) 0.082(3) -0.004(2) 0.033(2) -0.006(2)
C11 0.095(3) 0.069(3) 0.103(3) 0.007(2) 0.029(3) -0.015(2)
C12 0.086(3) 0.085(3) 0.091(3) 0.007(2) 0.026(2) -0.016(3)
C13 0.073(2) 0.070(3) 0.071(2) -0.002(2) 0.032(2) 0.001(2)
C14 0.083(3) 0.066(3) 0.081(2) 0.003(2) 0.045(2) -0.004(2)
C15 0.088(3) 0.092(3) 0.100(3) 0.008(3) 0.043(3) -0.008(3)
C16 0.078(3) 0.092(3) 0.092(3) 0.008(2) 0.042(2) 0.002(3)
C17 0.083(3) 0.079(3) 0.079(3) -0.001(2) 0.042(2) 0.006(2)
C18 0.089(3) 0.106(4) 0.086(3) -0.004(3) 0.043(2) 0.016(3)
C19 0.083(3) 0.087(3) 0.086(3) 0.002(3) 0.042(2) 0.004(3)
C20 0.080(3) 0.107(4) 0.083(3) 0.005(3) 0.037(2) 0.001(3)
C21 0.095(4) 0.165(6) 0.090(3) 0.026(4) 0.030(3) -0.023(4)
C22 0.101(3) 0.111(4) 0.086(3) -0.020(3) 0.043(3) 0.009(3)
C23 0.104(4) 0.121(6) 0.213(8) 0.009(5) -0.003(4) 0.012(6)
C24 0.097(4) 0.165(7) 0.101(4) 0.024(4) 0.023(3) 0.010(4)
C25 0.122(5) 0.141(6) 0.106(4) -0.010(4) 0.014(3) -0.022(4)
C26 0.103(4) 0.083(4) 0.154(5) -0.023(3) 0.023(3) 0.017(4)

loop_
_atom_type_symbol
_atom_type_description
_atom_type_scat_dispersion_real
_atom_type_scat_dispersion_imag
_atom_type_scat_source
C C 0.0033 0.0016 'International Tables Vol C Tables 4.2.6.8 and 6.1.1.4'
H H 0.0000 0.0000 'International Tables Vol C Tables 4.2.6.8 and 6.1.1.4'
N N 0.0061 0.0033 'International Tables Vol C Tables 4.2.6.8 and 6.1.1.4'
O O 0.0106 0.0060 'International Tables Vol C Tables 4.2.6.8 and 6.1.1.4'

loop_
_geom_angle_atom_site_label_1
_geom_angle_atom_site_label_2
_geom_angle_atom_site_label_3
_geom_angle
_geom_angle_publ_flag
C23 N1 C3 115.4(5) y
C23 N1 H1N 108.0 ?
C3 N1 H1N 107.7 ?
C24 N2 C20 113.4(4) y
C24 N2 H2N 110.5 ?
C20 N2 H2N 110.9 ?
C16 O1 H1O 109.5 ?
C10 C1 C2 110.6(4) ?
C10 C1 H1A 109.5 ?
C2 C1 H1A 109.5 ?
C10 C1 H1B 109.5 ?
C2 C1 H1B 109.5 ?
H1A C1 H1B 108.1 ?
C1 C2 C3 112.6(4) ?
C1 C2 H2A 109.1 ?
C3 C2 H2A 109.1 ?
C1 C2 H2B 109.1 ?
C3 C2 H2B 109.1 ?
H2A C2 H2B 107.8 ?
N1 C3 C2 113.3(4) ?
N1 C3 C4 111.8(4) ?
C2 C3 C4 111.9(4) ?
N1 C3 H3 106.4 ?
C2 C3 H3 106.4 ?
C4 C3 H3 106.4 ?
C3 C4 C25 108.4(5) ?
C3 C4 C26 110.2(4) ?
C25 C4 C26 108.3(5) ?
C3 C4 C5 108.1(4) ?
C25 C4 C5 109.8(4) ?
C26 C4 C5 112.1(4) ?
C6 C5 C10 112.8(4) ?
C6 C5 C4 116.0(4) ?
C10 C5 C4 112.7(3) ?
C6 C5 H5 104.7 ?
C10 C5 H5 104.7 ?
C4 C5 H5 104.7 ?
C5 C6 C7 110.5(5) ?
C5 C6 H6A 109.5 ?
C7 C6 H6A 109.5 ?
C5 C6 H6B 109.5 ?
C7 C6 H6B 109.5 ?
H6A C6 H6B 108.1 ?
C6 C7 C8 111.2(3) ?
C6 C7 H7A 109.4 ?
C8 C7 H7A 109.4 ?
C6 C7 H7B 109.4 ?
C8 C7 H7B 109.4 ?
H7A C7 H7B 108.0 ?
C14 C8 C7 114.8(3) ?
C14 C8 C9 112.5(3) ?
C7 C8 C9 110.9(4) ?
C14 C8 H8 105.9 ?
C7 C8 H8 105.9 ?
C9 C8 H8 105.9 ?
C19 C9 C10 59.3(3) ?
C19 C9 C11 119.7(4) ?
C10 C9 C11 117.2(4) ?
C19 C9 C8 113.8(4) ?
C10 C9 C8 118.8(3) ?
C11 C9 C8 116.1(4) ?
C19 C10 C1 117.3(4) ?
C19 C10 C9 59.8(3) ?
C1 C10 C9 120.9(4) ?
C19 C10 C5 121.6(4) ?
C1 C10 C5 109.7(4) ?
C9 C10 C5 120.0(3) ?
C9 C11 C12 117.2(4) ?
C9 C11 H11A 108.0 ?
C12 C11 H11A 108.0 ?
C9 C11 H11B 108.0 ?
C12 C11 H11B 108.0 ?
H11A C11 H11B 107.2 ?
C13 C12 C11 114.7(4) ?
C13 C12 H12A 108.6 ?
C11 C12 H12A 108.6 ?
C13 C12 H12B 108.6 ?
C11 C12 H12B 108.6 ?
H12A C12 H12B 107.6 ?
C12 C13 C18 108.1(3) ?
C12 C13 C17 117.4(4) ?
C18 C13 C17 109.7(4) ?
C12 C13 C14 108.9(4) ?
C18 C13 C14 111.2(4) ?
C17 C13 C14 101.5(3) ?
C15 C14 C8 114.0(4) ?
C15 C14 C22 107.5(3) ?
C8 C14 C22 111.3(4) ?
C15 C14 C13 101.9(4) ?
C8 C14 C13 110.4(3) ?
C22 C14 C13 111.3(4) ?
C14 C15 C16 106.4(4) ?
C14 C15 H15A 110.4 ?
C16 C15 H15A 110.4 ?
C14 C15 H15B 110.4 ?
C16 C15 H15B 110.4 ?
H15A C15 H15B 108.6 ?
O1 C16 C17 109.6(4) ?
O1 C16 C15 113.2(3) ?
C17 C16 C15 106.0(4) ?
O1 C16 H16 109.3 ?
C17 C16 H16 109.3 ?
C15 C16 H16 109.3 ?
C20 C17 C16 112.8(4) ?
C20 C17 C13 118.9(3) ?
C16 C17 C13 104.0(4) ?
C20 C17 H17 106.8 ?
C16 C17 H17 106.8 ?
C13 C17 H17 106.8 ?
C13 C18 H18A 109.5 ?
C13 C18 H18B 109.5 ?
H18A C18 H18B 109.5 ?
C13 C18 H18C 109.5 ?
H18A C18 H18C 109.5 ?
H18B C18 H18C 109.5 ?
C10 C19 C9 60.9(3) y
C10 C19 H19A 117.7 ?
C9 C19 H19A 117.7 ?
C10 C19 H19B 117.7 ?
C9 C19 H19B 117.7 ?
H19A C19 H19B 114.8 ?
N2 C20 C21 107.2(4) ?
N2 C20 C17 107.8(3) ?
C21 C20 C17 113.5(5) ?
N2 C20 H20 109.4 ?
C21 C20 H20 109.4 ?
C17 C20 H20 109.4 ?
C20 C21 H21A 109.5 ?
C20 C21 H21B 109.5 ?
H21A C21 H21B 109.5 ?
C20 C21 H21C 109.5 ?
H21A C21 H21C 109.5 ?
H21B C21 H21C 109.5 ?
C14 C22 H22A 109.5 ?
C14 C22 H22B 109.5 ?
H22A C22 H22B 109.5 ?
C14 C22 H22C 109.5 ?
H22A C22 H22C 109.5 ?
H22B C22 H22C 109.5 ?
N1 C23 H23A 109.5 ?
N1 C23 H23B 109.5 ?
H23A C23 H23B 109.5 ?
N1 C23 H23C 109.5 ?
H23A C23 H23C 109.5 ?
H23B C23 H23C 109.5 ?
N2 C24 H24A 109.5 ?
N2 C24 H24B 109.5 ?
H24A C24 H24B 109.5 ?
N2 C24 H24C 109.5 ?
H24A C24 H24C 109.5 ?
H24B C24 H24C 109.5 ?
C4 C25 H25A 109.5 ?
C4 C25 H25B 109.5 ?
H25A C25 H25B 109.5 ?
C4 C25 H25C 109.5 ?
H25A C25 H25C 109.5 ?
H25B C25 H25C 109.5 ?
C4 C26 H26A 109.5 ?
C4 C26 H26B 109.5 ?
H26A C26 H26B 109.5 ?
C4 C26 H26C 109.5 ?
H26A C26 H26C 109.5 ?
H26B C26 H26C 109.5 ?

loop_
_geom_bond_atom_site_label_1
_geom_bond_atom_site_label_2
_geom_bond_site_symmetry_2
_geom_bond_distance
_geom_bond_publ_flag
N1 C23 . 1.425(9) y
N1 C3 . 1.468(6) y
N1 H1N . 0.90 ?
N2 C24 . 1.457(7) y
N2 C20 . 1.478(5) y
N2 H2N . 0.91 ?
O1 C16 . 1.419(5) y
O1 H1O . 0.82 ?
C1 C10 . 1.499(7) ?
C1 C2 . 1.501(6) ?
C1 H1A . 0.97 ?
C1 H1B . 0.97 ?
C2 C3 . 1.516(7) ?
C2 H2A . 0.97 ?
C2 H2B . 0.97 ?
C3 C4 . 1.526(7) ?
C3 H3 . 0.98 ?
C4 C25 . 1.527(7) ?
C4 C26 . 1.528(7) ?
C4 C5 . 1.548(6) ?
C5 C6 . 1.508(7) ?
C5 C10 . 1.535(6) ?
C5 H5 . 0.98 ?
C6 C7 . 1.509(7) ?
C6 H6A . 0.97 ?
C6 H6B . 0.97 ?
C7 C8 . 1.520(6) ?
C7 H7A . 0.97 ?
C7 H7B . 0.97 ?
C8 C14 . 1.515(6) ?
C8 C9 . 1.559(5) ?
C8 H8 . 0.98 ?
C9 C19 . 1.502(6) ?
C9 C10 . 1.518(6) ?
C9 C11 . 1.526(6) ?
C10 C19 . 1.493(6) ?
C11 C12 . 1.534(7) ?
C11 H11A . 0.97 ?
C11 H11B . 0.97 ?
C12 C13 . 1.517(7) ?
C12 H12A . 0.97 ?
C12 H12B . 0.97 ?
C13 C18 . 1.536(6) ?
C13 C17 . 1.550(6) ?
C13 C14 . 1.556(6) ?
C14 C15 . 1.513(7) ?
C14 C22 . 1.548(7) ?
C15 C16 . 1.542(7) ?
C15 H15A . 0.97 ?
C15 H15B . 0.97 ?
C16 C17 . 1.538(7) ?
C16 H16 . 0.98 ?
C17 C20 . 1.519(6) ?
C17 H17 . 0.98 ?
C18 H18A . 0.96 ?
C18 H18B . 0.96 ?
C18 H18C . 0.96 ?
C19 H19A . 0.97 ?
C19 H19B . 0.97 ?
C20 C21 . 1.512(8) ?
C20 H20 . 0.98 ?
C21 H21A . 0.96 ?
C21 H21B . 0.96 ?
C21 H21C . 0.96 ?
C22 H22A . 0.96 ?
C22 H22B . 0.96 ?
C22 H22C . 0.96 ?
C23 H23A . 0.96 ?
C23 H23B . 0.96 ?
C23 H23C . 0.96 ?
C24 H24A . 0.96 ?
C24 H24B . 0.96 ?
C24 H24C . 0.96 ?
C25 H25A . 0.96 ?
C25 H25B . 0.96 ?
C25 H25C . 0.96 ?
C26 H26A . 0.96 ?
C26 H26B . 0.96 ?
C26 H26C . 0.96 ?

loop_
_geom_hbond_atom_site_label_D
_geom_hbond_atom_site_label_H
_geom_hbond_atom_site_label_A
_geom_hbond_site_symmetry_A
_geom_hbond_distance_DH
_geom_hbond_distance_HA
_geom_hbond_distance_DA
_geom_hbond_angle_DHA
_geom_hbond_publ_flag
N2 H2N O1 1_555 0.91 2.24 2.982(6) 139 yes
C25 H25A N1 1_555 0.96 2.52 2.905(9) 104 yes
C26 H26A N1 1_555 0.96 2.55 2.945(8) 105 yes

loop_
_geom_torsion_atom_site_label_1
_geom_torsion_atom_site_label_2
_geom_torsion_atom_site_label_3
_geom_torsion_atom_site_label_4
_geom_torsion
_geom_torsion_publ_flag
C10 C1 C2 C3 -57.1(6) ?
C23 N1 C3 C2 83.5(7) y
C23 N1 C3 C4 -148.8(6) y
C1 C2 C3 N1 -176.1(4) ?
C1 C2 C3 C4 56.3(6) ?
N1 C3 C4 C25 59.0(5) ?
C2 C3 C4 C25 -172.6(4) ?
N1 C3 C4 C26 -59.3(6) ?
C2 C3 C4 C26 69.1(5) ?
N1 C3 C4 C5 177.9(4) ?
C2 C3 C4 C5 -53.7(5) ?
C3 C4 C5 C6 -172.4(4) ?
C25 C4 C5 C6 -54.4(6) ?
C26 C4 C5 C6 66.0(5) ?
C3 C4 C5 C10 55.5(5) ?
C25 C4 C5 C10 173.5(5) ?
C26 C4 C5 C10 -66.1(6) ?
C10 C5 C6 C7 -50.4(5) ?
C4 C5 C6 C7 177.6(4) ?
C5 C6 C7 C8 69.0(6) ?
C6 C7 C8 C14 177.4(5) ?
C6 C7 C8 C9 -53.6(6) ?
C14 C8 C9 C19 -138.7(4) ?
C7 C8 C9 C19 91.1(4) ?
C14 C8 C9 C10 154.5(3) ?
C7 C8 C9 C10 24.4(5) ?
C14 C8 C9 C11 6.4(5) ?
C7 C8 C9 C11 -123.7(4) ?
C2 C1 C10 C19 -87.3(5) ?
C2 C1 C10 C9 -156.8(4) ?
C2 C1 C10 C5 56.8(5) ?
C11 C9 C10 C19 -110.1(4) ?
C8 C9 C10 C19 102.1(4) ?
C19 C9 C10 C1 105.7(5) ?
C11 C9 C10 C1 -4.4(6) ?
C8 C9 C10 C1 -152.2(4) ?
C19 C9 C10 C5 -111.3(5) ?
C11 C9 C10 C5 138.6(4) ?
C8 C9 C10 C5 -9.2(5) ?
C6 C5 C10 C19 -49.2(5) ?
C4 C5 C10 C19 84.5(5) ?
C6 C5 C10 C1 168.5(4) ?
C4 C5 C10 C1 -57.8(5) ?
C6 C5 C10 C9 21.8(5) ?
C4 C5 C10 C9 155.4(4) ?
C19 C9 C11 C12 105.5(5) ?
C10 C9 C11 C12 173.9(4) ?
C8 C9 C11 C12 -37.5(6) ?
C9 C11 C12 C13 13.6(6) ?
C11 C12 C13 C18 -83.3(5) ?
C11 C12 C13 C17 152.1(4) ?
C11 C12 C13 C14 37.6(5) ?
C7 C8 C14 C15 -72.4(5) ?
C9 C8 C14 C15 159.5(3) ?
C7 C8 C14 C22 49.4(5) ?
C9 C8 C14 C22 -78.7(4) ?
C7 C8 C14 C13 173.6(4) ?
C9 C8 C14 C13 45.4(5) ?
C12 C13 C14 C15 169.1(4) ?
C18 C13 C14 C15 -71.9(4) ?
C17 C13 C14 C15 44.7(4) ?
C12 C13 C14 C8 -69.5(4) ?
C18 C13 C14 C8 49.5(5) ?
C17 C13 C14 C8 166.1(3) ?
C12 C13 C14 C22 54.7(5) ?
C18 C13 C14 C22 173.7(4) y
C17 C13 C14 C22 -69.7(4) ?
C8 C14 C15 C16 -152.9(3) ?
C22 C14 C15 C16 83.2(4) ?
C13 C14 C15 C16 -33.9(4) ?
C14 C15 C16 O1 -110.1(5) ?
C14 C15 C16 C17 10.0(5) ?
O1 C16 C17 C20 -89.3(4) ?
C15 C16 C17 C20 148.3(4) ?
O1 C16 C17 C13 140.6(4) ?
C15 C16 C17 C13 18.1(4) ?
C12 C13 C17 C20 76.5(6) ?
C18 C13 C17 C20 -47.3(6) ?
C14 C13 C17 C20 -165.0(5) ?
C12 C13 C17 C16 -157.1(4) ?
C18 C13 C17 C16 79.1(4) ?
C14 C13 C17 C16 -38.6(4) ?
C1 C10 C19 C9 -111.6(4) ?
C5 C10 C19 C9 108.7(4) ?
C11 C9 C19 C10 105.8(4) ?
C8 C9 C19 C10 -110.4(4) ?
C24 N2 C20 C21 77.0(6) ?
C24 N2 C20 C17 -160.4(5) ?
C16 C17 C20 N2 61.4(6) y
C13 C17 C20 N2 -176.5(4) y
C16 C17 C20 C21 180.0(4) y
C13 C17 C20 C21 -57.9(6) y

loop_
_cod_related_entry_id
_cod_related_entry_database
_cod_related_entry_code
1 ChemSpider 228597
